data_7004082
loop_
_publ_author_name
'Xiao, Xu-Qiong'
'Lin, Yue-Jian'
'Jin, Guo-Xin'

_publ_section_title
;
 Approaches to trinuclear half-sandwich carbene complexes containing
 1,2-dicarba-closo-dodecaboranes
;
_journal_issue 19
_journal_name_full 'Dalton Transactions'
_journal_page_first 2615
_journal_page_last 2619
_journal_paper_doi 10.1039/b802458h
_journal_year 2008
_chemical_formula_sum 'C54 H102 B30 N7 Rh3 Se6'
_chemical_formula_weight 1956.22
_chemical_name_systematic
;
?
;
_space_group_IT_number 2
_symmetry_cell_setting triclinic
_symmetry_space_group_name_Hall '-P 1'
_symmetry_space_group_name_H-M 'P -1'
_atom_sites_solution_hydrogens geom
_atom_sites_solution_primary direct
_atom_sites_solution_secondary difmap
_audit_creation_method SHELXL-97
_cell_angle_alpha 110.55(3)
_cell_angle_beta 98.75(3)
_cell_angle_gamma 112.94(3)
_cell_formula_units_Z 2
_cell_length_a 17.031(3)
_cell_length_b 17.260(4)
_cell_length_c 19.256(4)
_cell_measurement_reflns_used 891
_cell_measurement_temperature 293(2)
_cell_measurement_theta_max 21.246
_cell_measurement_theta_min 2.422
_cell_volume 4599(3)
_computing_cell_refinement 'Bruker SMART'
_computing_data_collection 'Bruker SMART'
_computing_data_reduction 'Bruker SHELXTL'
_computing_molecular_graphics 'Bruker SHELXTL'
_computing_publication_material 'Bruker SHELXTL'
_computing_structure_refinement 'SHELXL-97 (Sheldrick, 1997)'
_computing_structure_solution 'SHELXS-97 (Sheldrick, 1990)'
_diffrn_ambient_temperature 293(2)
_diffrn_measured_fraction_theta_full 0.968
_diffrn_measured_fraction_theta_max 0.968
_diffrn_measurement_device_type 'CCD area detector'
_diffrn_measurement_method 'phi and omega scans'
_diffrn_radiation_monochromator graphite
_diffrn_radiation_source 'fine-focus sealed tube'
_diffrn_radiation_type MoK\a
_diffrn_radiation_wavelength 0.71073
_diffrn_reflns_av_R_equivalents 0.0277
_diffrn_reflns_av_sigmaI/netI 0.1014
_diffrn_reflns_limit_h_max 21
_diffrn_reflns_limit_h_min -21
_diffrn_reflns_limit_k_max 21
_diffrn_reflns_limit_k_min -21
_diffrn_reflns_limit_l_max 13
_diffrn_reflns_limit_l_min -24
_diffrn_reflns_number 23503
_diffrn_reflns_theta_full 27.16
_diffrn_reflns_theta_max 27.16
_diffrn_reflns_theta_min 1.20
_diffrn_standards_decay_% 5.57
_exptl_absorpt_coefficient_mu 2.942
_exptl_absorpt_correction_T_max 0.7987
_exptl_absorpt_correction_T_min 0.6666
_exptl_absorpt_correction_type multi-scan
_exptl_absorpt_process_details sadabs
_exptl_crystal_density_diffrn 1.413
_exptl_crystal_density_method 'not measured'
_exptl_crystal_description prism
_exptl_crystal_F_000 1928
_exptl_crystal_size_max 0.15
_exptl_crystal_size_mid 0.12
_exptl_crystal_size_min 0.08
_refine_diff_density_max 1.571
_refine_diff_density_min -0.616
_refine_diff_density_rms 0.117
_refine_ls_extinction_method none
_refine_ls_goodness_of_fit_ref 0.850
_refine_ls_hydrogen_treatment constr
_refine_ls_matrix_type full
_refine_ls_number_parameters 990
_refine_ls_number_reflns 19777
_refine_ls_number_restraints 108
_refine_ls_restrained_S_all 0.853
_refine_ls_R_factor_all 0.1115
_refine_ls_R_factor_gt 0.0563
_refine_ls_shift/su_max 0.004
_refine_ls_shift/su_mean 0.000
_refine_ls_structure_factor_coef Fsqd
_refine_ls_weighting_details 'calc w=1/[\s^2^(Fo^2^)+(0.0783P)^2^+0.0000P] where P=(Fo^2^+2Fc^2^)/3'
_refine_ls_weighting_scheme calc
_refine_ls_wR_factor_gt 0.1327
_refine_ls_wR_factor_ref 0.1473
_reflns_number_gt 9951
_reflns_number_total 19777
_reflns_threshold_expression >2sigma(I)
_cod_data_source_file b802458h.txt
_cod_data_source_block f71022a
_cod_depositor_comments
;
The following automatic conversions were performed:
'_symmetry_cell_setting' value 'Triclinic' changed to 'triclinic'
according to '/home/saulius/struct/CIF-dictionaries/cif_core.dic'
dictionary named 'cif_core.dic' version 2.4.1 from 2010-06-29.

Automatic conversion script
Id: cif_fix_enum 1527 2010-12-29 10:47:43Z saulius 
;
_cod_original_cell_volume 4598.2(16)
_cod_original_sg_symbol_H-M P-1
_cod_database_code 7004082

loop_
_symmetry_equiv_pos_as_xyz
'x, y, z'
'-x, -y, -z'

loop_
_atom_site_label
_atom_site_type_symbol
_atom_site_fract_x
_atom_site_fract_y
_atom_site_fract_z
_atom_site_U_iso_or_equiv
_atom_site_adp_type
_atom_site_occupancy
_atom_site_symmetry_multiplicity
_atom_site_calc_flag
_atom_site_refinement_flags
_atom_site_disorder_assembly
_atom_site_disorder_group
Rh1 Rh 1.21434(3) 0.25482(4) 0.36817(4) 0.06298(17) Uani 1 1 d . . .
Rh2 Rh 0.65577(3) 0.03863(3) 0.36484(3) 0.04199(13) Uani 1 1 d . . .
Rh3 Rh 0.79949(3) 0.31080(4) 0.04030(3) 0.06162(17) Uani 1 1 d . . .
Se1 Se 1.14157(4) 0.29006(5) 0.27065(4) 0.0641(2) Uani 1 1 d . . .
Se2 Se 1.36470(5) 0.36877(6) 0.37796(6) 0.0828(3) Uani 1 1 d . . .
Se3 Se 0.82309(4) 0.10847(4) 0.41649(4) 0.05108(17) Uani 1 1 d . . .
Se4 Se 0.65296(4) 0.03211(5) 0.49187(4) 0.05923(19) Uani 1 1 d . . .
Se5 Se 0.77214(5) 0.40712(5) 0.15415(4) 0.0666(2) Uani 1 1 d . A .
Se6 Se 0.63316(5) 0.21015(6) -0.02501(4) 0.0764(2) Uani 1 1 d . . .
N1 N 0.9239(3) 0.3325(3) 0.3445(3) 0.0432(11) Uani 1 1 d . A .
N2 N 1.1318(3) 0.3582(3) 0.4729(3) 0.0534(13) Uani 1 1 d . . .
N3 N 1.2679(4) 0.4043(4) 0.5369(4) 0.0709(17) Uani 1 1 d . . .
N4 N 0.7038(3) 0.2380(3) 0.3817(3) 0.0434(11) Uani 1 1 d . . .
N5 N 0.6007(3) 0.1918(3) 0.4306(3) 0.0472(12) Uani 1 1 d . . .
N6 N 0.8740(3) 0.2572(4) 0.1632(3) 0.0558(14) Uani 1 1 d . . .
N7 N 0.7845(4) 0.1344(4) 0.0550(3) 0.0729(17) Uani 1 1 d . . .
B1 B 1.2877(5) 0.5030(5) 0.3681(5) 0.061(2) Uani 1 1 d . . .
H1 H 1.2688 0.5071 0.4209 0.073 Uiso 1 1 calc R . .
B2 B 1.2190(6) 0.4971(6) 0.2858(5) 0.069(2) Uani 1 1 d . . .
H2 H 1.1546 0.4978 0.2853 0.083 Uiso 1 1 calc R . .
B3 B 1.2309(6) 0.4269(7) 0.1999(5) 0.073(2) Uani 1 1 d . . .
H3 H 1.1746 0.3820 0.1435 0.088 Uiso 1 1 calc R . .
B4 B 1.3081(5) 0.3898(6) 0.2262(5) 0.070(2) Uani 1 1 d . . .
H4 H 1.3025 0.3217 0.1885 0.084 Uiso 1 1 calc R . .
B5 B 1.4123(6) 0.4905(6) 0.2846(5) 0.073(2) Uani 1 1 d . . .
H5 H 1.4752 0.4868 0.2837 0.087 Uiso 1 1 calc R . .
B6 B 1.4021(6) 0.5606(6) 0.3731(5) 0.071(2) Uani 1 1 d . . .
H6 H 1.4579 0.6030 0.4298 0.085 Uiso 1 1 calc R . .
B7 B 1.3240(6) 0.5976(6) 0.3437(6) 0.082(3) Uani 1 1 d . . .
H7 H 1.3292 0.6656 0.3810 0.098 Uiso 1 1 calc R . .
B8 B 1.2887(7) 0.5529(7) 0.2421(6) 0.087(3) Uani 1 1 d . . .
H8 H 1.2706 0.5914 0.2132 0.105 Uiso 1 1 calc R . .
B9 B 1.3455(7) 0.4870(7) 0.2062(6) 0.089(3) Uani 1 1 d . . .
H9 H 1.3647 0.4834 0.1536 0.106 Uiso 1 1 calc R . .
B10 B 1.4038(7) 0.5899(7) 0.2953(7) 0.091(3) Uani 1 1 d . . .
H10 H 1.4619 0.6529 0.3015 0.110 Uiso 1 1 calc R . .
B11 B 0.8172(5) 0.2361(5) 0.5757(4) 0.0549(19) Uani 1 1 d . . .
H11 H 0.7792 0.2606 0.5454 0.066 Uiso 1 1 calc R . .
B12 B 0.9341(5) 0.2743(6) 0.5912(4) 0.072(3) Uani 1 1 d . . .
H12 H 0.9736 0.3245 0.5713 0.086 Uiso 1 1 calc R . .
B13 B 0.9542(6) 0.1812(7) 0.5870(5) 0.083(3) Uani 1 1 d . . .
H13 H 1.0062 0.1699 0.5641 0.099 Uiso 1 1 calc R . .
B14 B 0.8529(6) 0.0844(7) 0.5697(6) 0.077(3) Uani 1 1 d . . .
H14 H 0.8385 0.0112 0.5361 0.092 Uiso 1 1 calc R . .
B15 B 0.8157(6) 0.1195(6) 0.6491(5) 0.074(3) Uani 1 1 d . . .
H15 H 0.7757 0.0675 0.6673 0.089 Uiso 1 1 calc R . .
B16 B 0.7934(6) 0.2120(6) 0.6538(4) 0.068(2) Uani 1 1 d . . .
H16 H 0.7398 0.2213 0.6753 0.081 Uiso 1 1 calc R . .
B17 B 0.8961(6) 0.3097(7) 0.6726(5) 0.083(3) Uani 1 1 d . . .
H17 H 0.9102 0.3827 0.7064 0.100 Uiso 1 1 calc R . .
B18 B 0.9811(7) 0.2755(8) 0.6781(5) 0.093(3) Uani 1 1 d . . .
H18 H 1.0514 0.3276 0.7160 0.111 Uiso 1 1 calc R . .
B19 B 0.9305(7) 0.1586(8) 0.6653(6) 0.095(3) Uani 1 1 d . . .
H19 H 0.9684 0.1340 0.6956 0.114 Uiso 1 1 calc R . .
B20 B 0.8941(6) 0.2341(7) 0.7170(5) 0.085(3) Uani 1 1 d . . .
H20 H 0.9071 0.2579 0.7806 0.102 Uiso 1 1 calc R . .
B21 B 0.5673(6) 0.3382(6) 0.0784(5) 0.069(2) Uani 1 1 d . A .
H21 H 0.5838 0.3827 0.0481 0.083 Uiso 1 1 calc R . .
B22 B 0.5885(7) 0.3873(6) 0.1804(5) 0.076(3) Uani 1 1 d . A .
H22 H 0.6183 0.4637 0.2169 0.091 Uiso 1 1 calc R . .
B23 B 0.6154(8) 0.3164(7) 0.2159(6) 0.087(3) Uani 1 1 d . A .
H23 H 0.6626 0.3463 0.2756 0.105 Uiso 1 1 calc R . .
B24 B 0.6122(6) 0.2225(6) 0.1343(5) 0.071(2) Uani 1 1 d . A .
H24 H 0.6572 0.1921 0.1406 0.085 Uiso 1 1 calc R . .
B25 B 0.5014(6) 0.1543(7) 0.0685(7) 0.096(4) Uani 1 1 d . . .
H25 H 0.4743 0.0784 0.0318 0.115 Uiso 1 1 calc R . .
B26 B 0.4722(7) 0.2257(7) 0.0314(7) 0.096(3) Uani 1 1 d . . .
H26 H 0.4267 0.1970 -0.0287 0.115 Uiso 1 1 calc R . .
B27 B 0.4756(7) 0.3166(7) 0.1129(7) 0.099(3) Uani 1 1 d . . .
H27 H 0.4305 0.3468 0.1058 0.118 Uiso 1 1 calc R . .
B28 B 0.5063(8) 0.3034(8) 0.1982(7) 0.104(4) Uani 1 1 d . . .
H28 H 0.4818 0.3256 0.2475 0.125 Uiso 1 1 calc R . .
B29 B 0.5184(8) 0.2018(7) 0.1689(7) 0.101(4) Uani 1 1 d . . .
H29 H 0.5009 0.1565 0.1986 0.122 Uiso 1 1 calc R . .
B30 B 0.4330(8) 0.2020(7) 0.1069(8) 0.106(4) Uani 1 1 d . . .
H30 H 0.3610 0.1575 0.0958 0.127 Uiso 1 1 calc R . .
C1 C 1.2358(4) 0.4045(4) 0.2779(4) 0.0542(16) Uani 1 1 d . . .
C2 C 1.3410(4) 0.4417(4) 0.3289(4) 0.0587(17) Uani 1 1 d . . .
C3 C 0.8552(4) 0.1618(4) 0.5295(4) 0.0531(16) Uani 1 1 d . . .
C4 C 0.7736(4) 0.1239(4) 0.5655(3) 0.0506(15) Uani 1 1 d . . .
C5 C 0.6463(5) 0.3337(5) 0.1401(4) 0.0619(18) Uani 1 1 d . . .
C6 C 0.5808(5) 0.2403(5) 0.0553(4) 0.072(2) Uani 1 1 d . A .
C7 C 1.0199(4) 0.3802(4) 0.3943(3) 0.0479(15) Uani 1 1 d . . .
H7A H 1.0315 0.4327 0.4427 0.058 Uiso 1 1 calc R . .
H7B H 1.0587 0.4046 0.3668 0.058 Uiso 1 1 calc R . .
C8 C 1.0410(4) 0.3101(4) 0.4134(3) 0.0459(14) Uani 1 1 d . . .
H8A H 0.9958 0.2784 0.4330 0.055 Uiso 1 1 calc R . .
H8B H 1.0382 0.2628 0.3657 0.055 Uiso 1 1 calc R . .
C9 C 1.1463(5) 0.4166(5) 0.5492(4) 0.0630(18) Uani 1 1 d . . .
H9A H 1.1056 0.4329 0.5691 0.076 Uiso 1 1 calc R . .
C10 C 1.2320(6) 0.4447(5) 0.5886(4) 0.080(2) Uani 1 1 d . . .
H10A H 1.2621 0.4850 0.6420 0.096 Uiso 1 1 calc R . .
C11 C 1.2060(4) 0.3482(4) 0.4632(4) 0.0536(16) Uani 1 1 d . . .
C12 C 1.3627(5) 0.4232(7) 0.5626(5) 0.115(3) Uani 1 1 d . . .
H12A H 1.3739 0.3850 0.5195 0.173 Uiso 1 1 calc R . .
H12B H 1.3727 0.4084 0.6056 0.173 Uiso 1 1 calc R . .
H12C H 1.4030 0.4886 0.5792 0.173 Uiso 1 1 calc R . .
C13 C 0.8630(4) 0.3248(4) 0.3907(3) 0.0447(14) Uani 1 1 d . . .
H13A H 0.8594 0.3828 0.4119 0.054 Uiso 1 1 calc R . .
H13B H 0.8867 0.3155 0.4344 0.054 Uiso 1 1 calc R . .
C14 C 0.7696(4) 0.2430(4) 0.3398(3) 0.0422(13) Uani 1 1 d . . .
H14A H 0.7489 0.2495 0.2933 0.051 Uiso 1 1 calc R . .
H14B H 0.7729 0.1847 0.3225 0.051 Uiso 1 1 calc R . .
C15 C 0.6811(4) 0.3087(4) 0.4088(4) 0.0524(16) Uani 1 1 d . . .
H15A H 0.7063 0.3662 0.4071 0.063 Uiso 1 1 calc R . .
C16 C 0.6167(4) 0.2785(4) 0.4376(4) 0.0555(16) Uani 1 1 d . . .
H16A H 0.5868 0.3109 0.4592 0.067 Uiso 1 1 calc R . .
C17 C 0.6558(3) 0.1652(4) 0.3966(3) 0.0379(13) Uani 1 1 d . . .
C18 C 0.5335(4) 0.1394(5) 0.4579(4) 0.0677(19) Uani 1 1 d . . .
H18A H 0.5183 0.0742 0.4333 0.102 Uiso 1 1 calc R . .
H18B H 0.4801 0.1453 0.4445 0.102 Uiso 1 1 calc R . .
H18C H 0.5576 0.1643 0.5140 0.102 Uiso 1 1 calc R . .
C19 C 0.9103(4) 0.3797(4) 0.2973(3) 0.0467(14) Uani 1 1 d . . .
H19A H 0.9462 0.4473 0.3298 0.056 Uiso 1 1 calc R A .
H19B H 0.8472 0.3647 0.2827 0.056 Uiso 1 1 calc R . .
C20 C 0.9349(4) 0.3539(4) 0.2234(3) 0.0504(15) Uani 1 1 d . A .
H20A H 0.9345 0.3967 0.2016 0.061 Uiso 1 1 calc R . .
H20B H 0.9960 0.3626 0.2371 0.061 Uiso 1 1 calc R . .
C21 C 0.8724(6) 0.1811(6) 0.1720(5) 0.075(2) Uani 1 1 d . A .
H21A H 0.9046 0.1825 0.2165 0.091 Uiso 1 1 calc R . .
C22 C 0.8162(6) 0.1048(6) 0.1048(5) 0.083(2) Uani 1 1 d . A .
H22A H 0.8012 0.0429 0.0937 0.099 Uiso 1 1 calc R . .
C23 C 0.8187(4) 0.2284(5) 0.0896(4) 0.0597(18) Uani 1 1 d . A .
C24 C 0.7240(6) 0.0681(6) -0.0280(5) 0.116(4) Uani 1 1 d . A .
H24A H 0.6725 0.0777 -0.0383 0.175 Uiso 1 1 calc R . .
H24B H 0.7042 0.0044 -0.0361 0.175 Uiso 1 1 calc R . .
H24C H 0.7565 0.0795 -0.0630 0.175 Uiso 1 1 calc R . .
C25 C 1.2487(6) 0.1617(5) 0.4048(6) 0.085(2) Uani 1 1 d . . .
C26 C 1.1535(9) 0.1379(7) 0.3961(8) 0.109(4) Uani 1 1 d . . .
C27 C 1.1090(7) 0.1059(7) 0.3161(12) 0.139(6) Uani 1 1 d . . .
C28 C 1.1694(10) 0.1133(9) 0.2770(8) 0.140(4) Uani 1 1 d . . .
C29 C 1.2489(7) 0.1368(6) 0.3262(7) 0.093(3) Uani 1 1 d . . .
C30 C 1.3216(9) 0.1867(8) 0.4753(7) 0.160(5) Uani 1 1 d . . .
H30A H 1.3240 0.1308 0.4717 0.241 Uiso 1 1 calc R . .
H30B H 1.3089 0.2141 0.5220 0.241 Uiso 1 1 calc R . .
H30C H 1.3787 0.2311 0.4774 0.241 Uiso 1 1 calc R . .
C31 C 1.1152(12) 0.1405(10) 0.4618(11) 0.276(13) Uani 1 1 d . . .
H31A H 1.0910 0.1835 0.4707 0.414 Uiso 1 1 calc R . .
H31B H 1.1622 0.1610 0.5089 0.414 Uiso 1 1 calc R . .
H31C H 1.0679 0.0786 0.4476 0.414 Uiso 1 1 calc R . .
C32 C 1.0071(8) 0.0693(7) 0.2834(13) 0.326(15) Uani 1 1 d . . .
H32A H 0.9784 0.0044 0.2450 0.489 Uiso 1 1 calc R . .
H32B H 0.9963 0.1058 0.2592 0.489 Uiso 1 1 calc R . .
H32C H 0.9826 0.0745 0.3256 0.489 Uiso 1 1 calc R . .
C33 C 1.1472(15) 0.0747(10) 0.1860(9) 0.297(13) Uani 1 1 d . . .
H33A H 1.1346 0.1164 0.1696 0.445 Uiso 1 1 calc R . .
H33B H 1.0953 0.0131 0.1599 0.445 Uiso 1 1 calc R . .
H33C H 1.1980 0.0710 0.1726 0.445 Uiso 1 1 calc R . .
C34 C 1.3317(9) 0.1420(9) 0.3037(8) 0.176(6) Uani 1 1 d . . .
H34A H 1.3378 0.0879 0.3001 0.264 Uiso 1 1 calc R . .
H34B H 1.3846 0.1983 0.3430 0.264 Uiso 1 1 calc R . .
H34C H 1.3251 0.1432 0.2537 0.264 Uiso 1 1 calc R . .
C35 C 0.6111(5) -0.1126(4) 0.2940(4) 0.0571(17) Uani 1 1 d . . .
C36 C 0.5337(5) -0.1012(4) 0.3014(4) 0.0580(17) Uani 1 1 d . . .
C37 C 0.5274(4) -0.0444(4) 0.2665(3) 0.0580(17) Uani 1 1 d . . .
C38 C 0.6008(4) -0.0195(4) 0.2368(3) 0.0546(17) Uani 1 1 d . . .
C39 C 0.6512(4) -0.0639(4) 0.2534(3) 0.0536(16) Uani 1 1 d . . .
C40 C 0.6406(6) -0.1708(5) 0.3211(5) 0.094(3) Uani 1 1 d . . .
H40A H 0.6213 -0.2303 0.2771 0.141 Uiso 1 1 calc R . .
H40B H 0.6143 -0.1811 0.3598 0.141 Uiso 1 1 calc R . .
H40C H 0.7054 -0.1384 0.3438 0.141 Uiso 1 1 calc R . .
C41 C 0.4676(5) -0.1469(5) 0.3364(4) 0.074(2) Uani 1 1 d . . .
H41A H 0.4356 -0.1122 0.3518 0.112 Uiso 1 1 calc R . .
H41B H 0.4996 -0.1473 0.3818 0.112 Uiso 1 1 calc R . .
H41C H 0.4252 -0.2105 0.2981 0.112 Uiso 1 1 calc R . .
C42 C 0.4527(5) -0.0189(5) 0.2530(4) 0.074(2) Uani 1 1 d . . .
H42A H 0.4146 -0.0358 0.2829 0.111 Uiso 1 1 calc R . .
H42B H 0.4173 -0.0524 0.1981 0.111 Uiso 1 1 calc R . .
H42C H 0.4788 0.0477 0.2695 0.111 Uiso 1 1 calc R . .
C43 C 0.6095(5) 0.0293(5) 0.1851(4) 0.078(2) Uani 1 1 d . . .
H43A H 0.6664 0.0441 0.1763 0.117 Uiso 1 1 calc R . .
H43B H 0.6064 0.0864 0.2103 0.117 Uiso 1 1 calc R . .
H43C H 0.5611 -0.0114 0.1355 0.117 Uiso 1 1 calc R . .
C44 C 0.7298(5) -0.0621(5) 0.2272(4) 0.085(2) Uani 1 1 d . . .
H44A H 0.7700 -0.0672 0.2640 0.127 Uiso 1 1 calc R . .
H44B H 0.7615 -0.0039 0.2247 0.127 Uiso 1 1 calc R . .
H44C H 0.7084 -0.1140 0.1761 0.127 Uiso 1 1 calc R . .
C45 C 0.8095(3) 0.3178(3) -0.0759(3) 0.061(6) Uani 0.604(15) 1 d PGU A 1
C46 C 0.8352(5) 0.4090(3) -0.0156(3) 0.081(5) Uani 0.604(15) 1 d PGU A 1
C47 C 0.9131(4) 0.4355(5) 0.0459(3) 0.098(6) Uani 0.604(15) 1 d PGU A 1
C48 C 0.9355(3) 0.3607(8) 0.0236(5) 0.083(5) Uani 0.604(15) 1 d PGU A 1
C49 C 0.8715(4) 0.2880(5) -0.0517(5) 0.084(5) Uani 0.604(15) 1 d PGU A 1
C50 C 0.7301(5) 0.2623(6) -0.1524(4) 0.062(4) Uani 0.604(15) 1 d PGU A 1
H50A H 0.6791 0.2692 -0.1424 0.092 Uiso 0.604(15) 1 calc PR A 1
H50B H 0.7145 0.1969 -0.1738 0.092 Uiso 0.604(15) 1 calc PR A 1
H50C H 0.7465 0.2858 -0.1893 0.092 Uiso 0.604(15) 1 calc PR A 1
C51 C 0.7880(8) 0.4675(7) -0.0167(6) 0.124(7) Uani 0.604(15) 1 d PGU A 1
H51A H 0.8033 0.4949 -0.0516 0.186 Uiso 0.604(15) 1 calc PR A 1
H51B H 0.8071 0.5167 0.0354 0.186 Uiso 0.604(15) 1 calc PR A 1
H51C H 0.7237 0.4278 -0.0347 0.186 Uiso 0.604(15) 1 calc PR A 1
C52 C 0.9633(8) 0.5271(7) 0.1217(4) 0.174(10) Uani 0.604(15) 1 d PGU A 1
H52A H 1.0101 0.5735 0.1140 0.261 Uiso 0.604(15) 1 calc PR A 1
H52B H 0.9897 0.5165 0.1629 0.261 Uiso 0.604(15) 1 calc PR A 1
H52C H 0.9217 0.5493 0.1362 0.261 Uiso 0.604(15) 1 calc PR A 1
C53 C 1.0137(5) 0.3589(13) 0.0716(7) 0.170(9) Uani 0.604(15) 1 d PGU A 1
H53A H 1.0220 0.3078 0.0394 0.255 Uiso 0.604(15) 1 calc PR A 1
H53B H 1.0007 0.3504 0.1160 0.255 Uiso 0.604(15) 1 calc PR A 1
H53C H 1.0680 0.4174 0.0898 0.255 Uiso 0.604(15) 1 calc PR A 1
C54 C 0.8696(9) 0.1952(8) -0.0978(8) 0.125(7) Uani 0.604(15) 1 d PGU A 1
H54A H 0.9143 0.2055 -0.1234 0.188 Uiso 0.604(15) 1 calc PR A 1
H54B H 0.8108 0.1510 -0.1367 0.188 Uiso 0.604(15) 1 calc PR A 1
H54C H 0.8827 0.1706 -0.0626 0.188 Uiso 0.604(15) 1 calc PR A 1
C45' C 0.8149(3) 0.3114(3) -0.0674(3) 0.058(9) Uani 0.396(15) 1 d PGU A 2
C46' C 0.8119(5) 0.3955(4) -0.0276(3) 0.069(8) Uani 0.396(15) 1 d PGU A 2
C47' C 0.8878(6) 0.4538(4) 0.0418(3) 0.083(8) Uani 0.396(15) 1 d PGU A 2
C48' C 0.9378(3) 0.4056(7) 0.0449(3) 0.043(5) Uani 0.396(15) 1 d PGU A 2
C49' C 0.8927(4) 0.3176(6) -0.0226(4) 0.059(6) Uani 0.396(15) 1 d PGU A 2
C50' C 0.7472(5) 0.2296(5) -0.1440(4) 0.105(9) Uani 0.396(15) 1 d PGU A 2
H50D H 0.7632 0.2402 -0.1868 0.157 Uiso 0.396(15) 1 calc PR A 2
H50E H 0.6881 0.2235 -0.1473 0.157 Uiso 0.396(15) 1 calc PR A 2
H50F H 0.7471 0.1729 -0.1468 0.157 Uiso 0.396(15) 1 calc PR A 2
C51' C 0.7405(7) 0.4189(8) -0.0544(6) 0.116(10) Uani 0.396(15) 1 d PG A 2
H51D H 0.7321 0.4575 -0.0094 0.174 Uiso 0.396(15) 1 calc PR A 2
H51E H 0.6846 0.3618 -0.0865 0.174 Uiso 0.396(15) 1 calc PR A 2
H51F H 0.7590 0.4525 -0.0845 0.174 Uiso 0.396(15) 1 calc PR A 2
C52' C 0.9114(10) 0.5500(5) 0.1018(5) 0.117(10) Uani 0.396(15) 1 d PGU A 2
H52D H 0.8788 0.5747 0.0791 0.176 Uiso 0.396(15) 1 calc PR A 2
H52E H 0.9752 0.5910 0.1182 0.176 Uiso 0.396(15) 1 calc PR A 2
H52F H 0.8952 0.5459 0.1465 0.176 Uiso 0.396(15) 1 calc PR A 2
C53' C 1.0237(4) 0.4417(11) 0.1088(5) 0.101(9) Uani 0.396(15) 1 d PGU A 2
H53D H 1.0127 0.4049 0.1372 0.152 Uiso 0.396(15) 1 calc PR A 2
H53E H 1.0445 0.5064 0.1442 0.152 Uiso 0.396(15) 1 calc PR A 2
H53F H 1.0689 0.4368 0.0859 0.152 Uiso 0.396(15) 1 calc PR A 2
C54' C 0.9223(7) 0.2437(9) -0.0431(8) 0.157(16) Uani 0.396(15) 1 d PG A 2
H54D H 0.8711 0.1834 -0.0787 0.235 Uiso 0.396(15) 1 calc PR A 2
H54E H 0.9474 0.2416 0.0039 0.235 Uiso 0.396(15) 1 calc PR A 2
H54F H 0.9672 0.2587 -0.0678 0.235 Uiso 0.396(15) 1 calc PR A 2

loop_
_atom_site_aniso_label
_atom_site_aniso_U_11
_atom_site_aniso_U_22
_atom_site_aniso_U_33
_atom_site_aniso_U_23
_atom_site_aniso_U_13
_atom_site_aniso_U_12
Rh1 0.0472(3) 0.0591(3) 0.0926(4) 0.0400(3) 0.0207(3) 0.0304(3)
Rh2 0.0448(3) 0.0381(2) 0.0382(3) 0.0179(2) 0.0135(2) 0.0151(2)
Rh3 0.0457(3) 0.0745(4) 0.0404(3) 0.0264(3) 0.0084(2) 0.0085(3)
Se1 0.0425(4) 0.0660(4) 0.0722(5) 0.0295(4) 0.0108(3) 0.0200(3)
Se2 0.0441(4) 0.0952(6) 0.1229(7) 0.0671(5) 0.0203(4) 0.0331(4)
Se3 0.0493(4) 0.0621(4) 0.0445(4) 0.0255(3) 0.0190(3) 0.0266(3)
Se4 0.0552(4) 0.0651(4) 0.0508(4) 0.0350(3) 0.0175(3) 0.0151(3)
Se5 0.0657(5) 0.0598(4) 0.0482(4) 0.0163(3) 0.0004(3) 0.0201(4)
Se6 0.0479(4) 0.0882(5) 0.0450(4) 0.0070(4) 0.0093(3) 0.0112(4)
N1 0.046(3) 0.053(3) 0.041(3) 0.028(2) 0.017(2) 0.026(2)
N2 0.049(3) 0.052(3) 0.047(3) 0.021(3) 0.002(3) 0.020(3)
N3 0.049(3) 0.069(4) 0.075(4) 0.034(3) -0.008(3) 0.020(3)
N4 0.048(3) 0.042(3) 0.040(3) 0.020(2) 0.017(2) 0.020(2)
N5 0.049(3) 0.054(3) 0.042(3) 0.023(2) 0.018(2) 0.025(2)
N6 0.048(3) 0.064(3) 0.052(3) 0.028(3) 0.020(3) 0.022(3)
N7 0.070(4) 0.065(4) 0.062(4) 0.013(3) 0.031(3) 0.025(3)
B1 0.063(5) 0.051(4) 0.065(5) 0.020(4) 0.015(4) 0.032(4)
B2 0.072(6) 0.073(5) 0.080(6) 0.039(5) 0.025(5) 0.047(5)
B3 0.055(5) 0.104(7) 0.060(5) 0.042(5) 0.010(4) 0.037(5)
B4 0.064(5) 0.076(6) 0.064(5) 0.020(5) 0.031(4) 0.036(5)
B5 0.062(5) 0.070(5) 0.085(6) 0.038(5) 0.036(5) 0.022(4)
B6 0.068(5) 0.055(5) 0.070(6) 0.012(4) 0.022(5) 0.026(4)
B7 0.084(7) 0.054(5) 0.104(8) 0.030(5) 0.032(6) 0.034(5)
B8 0.088(7) 0.090(7) 0.106(8) 0.065(6) 0.031(6) 0.045(6)
B9 0.082(7) 0.104(7) 0.088(7) 0.055(6) 0.041(6) 0.036(6)
B10 0.077(7) 0.085(7) 0.125(9) 0.067(7) 0.039(6) 0.032(6)
B11 0.055(4) 0.052(4) 0.049(4) 0.020(4) 0.020(4) 0.020(4)
B12 0.055(5) 0.081(6) 0.043(4) 0.019(4) 0.008(4) 0.011(4)
B13 0.050(5) 0.132(8) 0.056(5) 0.033(5) 0.007(4) 0.047(5)
B14 0.093(7) 0.089(6) 0.087(7) 0.063(6) 0.027(5) 0.058(6)
B15 0.094(7) 0.084(6) 0.050(5) 0.044(5) 0.021(5) 0.037(5)
B16 0.068(5) 0.095(6) 0.038(4) 0.027(4) 0.016(4) 0.040(5)
B17 0.073(6) 0.081(6) 0.058(5) 0.014(5) 0.007(5) 0.023(5)
B18 0.074(6) 0.112(8) 0.062(6) 0.042(6) 0.008(5) 0.020(6)
B19 0.091(7) 0.150(10) 0.077(7) 0.075(7) 0.023(6) 0.070(7)
B20 0.065(6) 0.114(8) 0.049(5) 0.042(5) 0.006(4) 0.018(5)
B21 0.073(6) 0.065(5) 0.064(5) 0.026(4) 0.013(5) 0.035(5)
B22 0.114(8) 0.064(5) 0.076(6) 0.039(5) 0.039(6) 0.056(5)
B23 0.158(10) 0.096(7) 0.081(6) 0.060(6) 0.074(7) 0.097(7)
B24 0.092(7) 0.066(5) 0.078(6) 0.038(5) 0.050(5) 0.048(5)
B25 0.073(6) 0.062(5) 0.137(10) 0.035(6) 0.058(7) 0.018(5)
B26 0.066(6) 0.090(7) 0.100(8) 0.025(6) 0.020(6) 0.028(5)
B27 0.094(8) 0.093(7) 0.126(9) 0.041(7) 0.046(7) 0.065(6)
B28 0.121(9) 0.101(8) 0.131(10) 0.058(8) 0.089(8) 0.067(7)
B29 0.132(10) 0.098(8) 0.134(10) 0.074(7) 0.100(9) 0.072(7)
B30 0.097(8) 0.086(7) 0.162(11) 0.053(7) 0.091(8) 0.054(6)
C1 0.043(3) 0.055(4) 0.057(4) 0.020(3) 0.015(3) 0.022(3)
C2 0.042(4) 0.063(4) 0.073(5) 0.030(4) 0.019(3) 0.027(3)
C3 0.058(4) 0.048(4) 0.056(4) 0.027(3) 0.019(3) 0.025(3)
C4 0.051(4) 0.057(4) 0.043(3) 0.028(3) 0.012(3) 0.021(3)
C5 0.072(5) 0.064(4) 0.054(4) 0.028(3) 0.021(4) 0.035(4)
C6 0.056(4) 0.076(5) 0.059(4) 0.016(4) 0.023(4) 0.020(4)
C7 0.039(3) 0.051(3) 0.053(4) 0.026(3) 0.011(3) 0.019(3)
C8 0.036(3) 0.051(3) 0.042(3) 0.021(3) 0.009(3) 0.015(3)
C9 0.059(4) 0.063(4) 0.047(4) 0.020(3) 0.011(3) 0.018(4)
C10 0.096(6) 0.060(5) 0.053(5) 0.023(4) 0.001(5) 0.021(5)
C11 0.045(4) 0.056(4) 0.060(4) 0.035(3) 0.004(3) 0.022(3)
C12 0.062(5) 0.137(8) 0.112(7) 0.048(6) -0.014(5) 0.040(5)
C13 0.054(4) 0.045(3) 0.040(3) 0.023(3) 0.015(3) 0.025(3)
C14 0.050(3) 0.048(3) 0.037(3) 0.024(3) 0.018(3) 0.025(3)
C15 0.069(4) 0.052(4) 0.056(4) 0.029(3) 0.029(3) 0.040(3)
C16 0.063(4) 0.061(4) 0.053(4) 0.026(3) 0.028(3) 0.037(3)
C17 0.037(3) 0.040(3) 0.032(3) 0.016(2) 0.008(2) 0.016(3)
C18 0.063(4) 0.081(5) 0.085(5) 0.050(4) 0.045(4) 0.040(4)
C19 0.049(4) 0.055(4) 0.048(4) 0.034(3) 0.019(3) 0.026(3)
C20 0.039(3) 0.065(4) 0.054(4) 0.039(3) 0.015(3) 0.020(3)
C21 0.102(6) 0.077(5) 0.068(5) 0.039(5) 0.036(5) 0.054(5)
C22 0.113(7) 0.062(5) 0.091(6) 0.041(5) 0.052(6) 0.046(5)
C23 0.042(4) 0.059(4) 0.061(4) 0.019(4) 0.025(3) 0.014(3)
C24 0.089(6) 0.087(6) 0.093(7) -0.014(5) 0.016(5) 0.022(5)
C25 0.089(6) 0.075(5) 0.129(8) 0.068(6) 0.053(6) 0.050(5)
C26 0.132(9) 0.076(6) 0.195(11) 0.086(8) 0.122(9) 0.072(7)
C27 0.073(7) 0.048(5) 0.252(18) 0.057(8) 0.013(9) 0.014(5)
C28 0.132(11) 0.149(11) 0.135(11) 0.066(9) 0.003(9) 0.078(10)
C29 0.112(7) 0.087(6) 0.153(9) 0.075(6) 0.080(7) 0.082(6)
C30 0.203(13) 0.132(9) 0.191(12) 0.112(9) 0.019(10) 0.104(9)
C31 0.44(3) 0.220(15) 0.51(3) 0.29(2) 0.43(3) 0.257(18)
C32 0.073(8) 0.061(7) 0.68(4) 0.078(13) -0.028(14) 0.015(6)
C33 0.55(4) 0.172(14) 0.136(13) 0.014(11) -0.008(17) 0.23(2)
C34 0.217(14) 0.204(13) 0.255(16) 0.142(12) 0.181(14) 0.164(12)
C35 0.076(5) 0.035(3) 0.050(4) 0.016(3) 0.018(4) 0.022(3)
C36 0.062(4) 0.042(3) 0.048(4) 0.015(3) 0.008(3) 0.013(3)
C37 0.054(4) 0.047(4) 0.039(4) 0.005(3) 0.003(3) 0.011(3)
C38 0.062(4) 0.041(3) 0.035(3) 0.010(3) 0.014(3) 0.007(3)
C39 0.061(4) 0.042(3) 0.038(3) 0.009(3) 0.013(3) 0.017(3)
C40 0.099(6) 0.067(5) 0.103(7) 0.035(5) 0.028(5) 0.035(5)
C41 0.064(5) 0.059(4) 0.079(5) 0.029(4) 0.025(4) 0.011(4)
C42 0.065(5) 0.072(5) 0.065(5) 0.021(4) -0.001(4) 0.031(4)
C43 0.084(5) 0.069(5) 0.048(4) 0.030(4) 0.008(4) 0.009(4)
C44 0.083(6) 0.082(5) 0.078(5) 0.015(4) 0.038(5) 0.044(5)
C45 0.060(11) 0.065(11) 0.058(10) 0.038(9) 0.013(7) 0.024(8)
C46 0.102(10) 0.054(8) 0.045(8) 0.019(7) 0.018(8) 0.005(7)
C47 0.078(10) 0.102(12) 0.074(11) 0.032(9) 0.046(8) 0.005(10)
C48 0.056(8) 0.131(13) 0.047(8) 0.041(9) 0.011(6) 0.031(8)
C49 0.082(10) 0.111(10) 0.054(8) 0.047(8) 0.011(7) 0.036(8)
C50 0.074(8) 0.069(7) 0.037(6) 0.034(5) 0.005(5) 0.026(6)
C51 0.193(17) 0.091(11) 0.114(12) 0.055(9) 0.083(12) 0.071(11)
C52 0.155(15) 0.127(13) 0.133(14) 0.054(11) 0.036(12) -0.022(10)
C53 0.114(13) 0.25(2) 0.143(15) 0.098(14) 0.050(11) 0.075(12)
C54 0.167(15) 0.159(14) 0.141(14) 0.102(11) 0.096(12) 0.113(12)
C45' 0.069(17) 0.071(15) 0.030(11) 0.029(11) 0.030(10) 0.017(11)
C46' 0.049(10) 0.081(14) 0.059(12) 0.040(11) 0.027(9) 0.005(8)
C47' 0.042(10) 0.102(14) 0.059(13) 0.038(11) 0.019(9) -0.012(9)
C48' 0.052(10) 0.055(10) 0.039(9) 0.026(8) 0.029(8) 0.032(8)
C49' 0.053(9) 0.091(10) 0.035(8) 0.036(7) 0.035(7) 0.021(6)
C50' 0.081(14) 0.136(17) 0.086(14) 0.052(12) 0.016(11) 0.044(12)
C51' 0.15(3) 0.14(2) 0.10(2) 0.08(2) 0.05(2) 0.08(2)
C52' 0.141(18) 0.088(13) 0.097(15) 0.062(12) 0.023(12) 0.020(11)
C53' 0.024(8) 0.141(16) 0.091(13) 0.068(12) 0.010(8) -0.014(8)
C54' 0.11(2) 0.24(4) 0.26(5) 0.19(4) 0.14(3) 0.11(3)

loop_
_atom_type_symbol
_atom_type_description
_atom_type_scat_dispersion_real
_atom_type_scat_dispersion_imag
_atom_type_scat_source
C C 0.0033 0.0016 'International Tables Vol C Tables 4.2.6.8 and 6.1.1.4'
H H 0.0000 0.0000 'International Tables Vol C Tables 4.2.6.8 and 6.1.1.4'
B B 0.0013 0.0007 'International Tables Vol C Tables 4.2.6.8 and 6.1.1.4'
N N 0.0061 0.0033 'International Tables Vol C Tables 4.2.6.8 and 6.1.1.4'
Se Se -0.0929 2.2259 'International Tables Vol C Tables 4.2.6.8 and 6.1.1.4'
Rh Rh -1.1178 0.9187 'International Tables Vol C Tables 4.2.6.8 and 6.1.1.4'

loop_
_geom_angle_atom_site_label_1
_geom_angle_atom_site_label_2
_geom_angle_atom_site_label_3
_geom_angle
_geom_angle_site_symmetry_1
_geom_angle_site_symmetry_3
_geom_angle_publ_flag
C11 Rh1 C26 93.7(3) . . ?
C11 Rh1 C28 152.9(5) . . ?
C26 Rh1 C28 62.5(5) . . ?
C11 Rh1 C25 107.6(3) . . ?
C26 Rh1 C25 39.4(4) . . ?
C28 Rh1 C25 63.1(4) . . ?
C11 Rh1 C27 117.0(5) . . ?
C26 Rh1 C27 37.4(4) . . ?
C28 Rh1 C27 36.0(5) . . ?
C25 Rh1 C27 63.2(4) . . ?
C11 Rh1 C29 144.7(3) . . ?
C26 Rh1 C29 61.4(3) . . ?
C28 Rh1 C29 35.2(4) . . ?
C25 Rh1 C29 37.3(3) . . ?
C27 Rh1 C29 58.8(4) . . ?
C11 Rh1 Se1 95.59(17) . . ?
C26 Rh1 Se1 128.2(4) . . ?
C28 Rh1 Se1 90.3(3) . . ?
C25 Rh1 Se1 153.3(3) . . ?
C27 Rh1 Se1 94.8(4) . . ?
C29 Rh1 Se1 119.3(3) . . ?
C11 Rh1 Se2 94.87(18) . . ?
C26 Rh1 Se2 140.0(4) . . ?
C28 Rh1 Se2 111.6(5) . . ?
C25 Rh1 Se2 101.1(2) . . ?
C27 Rh1 Se2 147.2(5) . . ?
C29 Rh1 Se2 90.8(2) . . ?
Se1 Rh1 Se2 89.67(4) . . ?
C17 Rh2 C38 99.1(2) . . ?
C17 Rh2 C37 95.9(2) . . ?
C38 Rh2 C37 38.1(2) . . ?
C17 Rh2 C36 125.0(2) . . ?
C38 Rh2 C36 62.8(2) . . ?
C37 Rh2 C36 36.9(2) . . ?
C17 Rh2 C35 158.2(2) . . ?
C38 Rh2 C35 62.6(2) . . ?
C37 Rh2 C35 62.5(3) . . ?
C36 Rh2 C35 37.7(2) . . ?
C17 Rh2 C39 132.6(2) . . ?
C38 Rh2 C39 37.7(2) . . ?
C37 Rh2 C39 62.8(2) . . ?
C36 Rh2 C39 62.3(2) . . ?
C35 Rh2 C39 36.9(2) . . ?
C17 Rh2 Se3 95.30(15) . . ?
C38 Rh2 Se3 113.49(18) . . ?
C37 Rh2 Se3 150.97(17) . . ?
C36 Rh2 Se3 139.7(2) . . ?
C35 Rh2 Se3 102.8(2) . . ?
C39 Rh2 Se3 90.19(18) . . ?
C17 Rh2 Se4 96.23(15) . . ?
C38 Rh2 Se4 152.41(15) . . ?
C37 Rh2 Se4 117.57(18) . . ?
C36 Rh2 Se4 89.62(18) . . ?
C35 Rh2 Se4 96.54(17) . . ?
C39 Rh2 Se4 131.07(18) . . ?
Se3 Rh2 Se4 87.61(4) . . ?
C23 Rh3 C49' 99.8(2) . . ?
C23 Rh3 C45' 128.3(2) . . ?
C49' Rh3 C45' 38.62(9) . . ?
C23 Rh3 C47 122.8(3) . . ?
C49' Rh3 C47 50.35(10) . . ?
C45' Rh3 C47 61.59(13) . . ?
C23 Rh3 C48' 105.3(3) . . ?
C49' Rh3 C48' 37.42(8) . . ?
C45' Rh3 C48' 62.66(13) . . ?
C47 Rh3 C48' 20.1 . . ?
C23 Rh3 C48 94.5(3) . . ?
C49' Rh3 C48 23.22(6) . . ?
C45' Rh3 C48 57.86(12) . . ?
C47 Rh3 C48 37.28(8) . . ?
C48' Rh3 C48 18.4 . . ?
C23 Rh3 C46' 162.4(2) . . ?
C49' Rh3 C46' 62.63(12) . . ?
C45' Rh3 C46' 37.37(8) . . ?
C47 Rh3 C46' 46.35(10) . . ?
C48' Rh3 C46' 60.86(12) . . ?
C48 Rh3 C46' 69.14(13) . . ?
C23 Rh3 C46 156.2(2) . . ?
C49' Rh3 C46 58.22(11) . . ?
C45' Rh3 C46 39.54(9) . . ?
C47 Rh3 C46 37.27(8) . . ?
C48' Rh3 C46 52.18(11) . . ?
C48 Rh3 C46 61.74(12) . . ?
C46' Rh3 C46 9.1 . . ?
C23 Rh3 C49 100.1(2) . . ?
C49' Rh3 C49 13.4 . . ?
C45' Rh3 C49 31.49(7) . . ?
C47 Rh3 C49 61.37(12) . . ?
C48' Rh3 C49 50.43(11) . . ?
C48 Rh3 C49 36.46(9) . . ?
C46' Rh3 C49 63.03(12) . . ?
C46 Rh3 C49 60.84(11) . . ?
C23 Rh3 C45 132.7(2) . . ?
C49' Rh3 C45 42.56(9) . . ?
C45' Rh3 C45 4.6 . . ?
C47 Rh3 C45 61.36(12) . . ?
C48' Rh3 C45 64.22(12) . . ?
C48 Rh3 C45 60.85(12) . . ?
C46' Rh3 C45 33.51(7) . . ?
C46 Rh3 C45 36.45(8) . . ?
C49 Rh3 C45 36.01(8) . . ?
C23 Rh3 C47' 136.9(3) . . ?
C49' Rh3 C47' 61.45(12) . . ?
C45' Rh3 C47' 61.41(13) . . ?
C47 Rh3 C47' 15.9 . . ?
C48' Rh3 C47' 35.87(8) . . ?
C48 Rh3 C47' 52.30(11) . . ?
C46' Rh3 C47' 35.84(9) . . ?
C46 Rh3 C47' 27.44(7) . . ?
C49 Rh3 C47' 70.29(13) . . ?
C45 Rh3 C47' 59.76(12) . . ?
C23 Rh3 Se5 94.58(18) . . ?
C49' Rh3 Se5 142.8(2) . . ?
C45' Rh3 Se5 136.78(15) . . ?
C47 Rh3 Se5 93.2(2) . . ?
C48' Rh3 Se5 105.6(3) . . ?
C48 Rh3 Se5 122.1(3) . . ?
C46' Rh3 Se5 99.59(13) . . ?
C46 Rh3 Se5 98.93(13) . . ?
C49 Rh3 Se5 154.54(18) . . ?
C45 Rh3 Se5 132.56(14) . . ?
C47' Rh3 Se5 84.79(16) . . ?
C1 Se1 Rh1 105.5(2) . . ?
C2 Se2 Rh1 105.29(18) . . ?
C3 Se3 Rh2 105.51(19) . . ?
C4 Se4 Rh2 105.05(17) . . ?
C5 Se5 Rh3 105.6(2) . . ?
C6 Se6 Rh3 106.0(2) . . ?
C19 N1 C13 111.0(4) . . ?
C19 N1 C7 111.0(4) . . ?
C13 N1 C7 112.2(4) . . ?
C11 N2 C9 113.0(5) . . ?
C11 N2 C8 127.7(5) . . ?
C9 N2 C8 119.2(5) . . ?
C11 N3 C10 111.2(6) . . ?
C11 N3 C12 127.2(7) . . ?
C10 N3 C12 121.6(7) . . ?
C17 N4 C15 111.2(5) . . ?
C17 N4 C14 126.7(5) . . ?
C15 N4 C14 122.1(5) . . ?
C17 N5 C16 110.5(5) . . ?
C17 N5 C18 127.2(5) . . ?
C16 N5 C18 122.3(5) . . ?
C23 N6 C21 110.4(6) . . ?
C23 N6 C20 127.3(6) . . ?
C21 N6 C20 122.0(6) . . ?
C23 N7 C22 111.3(6) . . ?
C23 N7 C24 126.3(7) . . ?
C22 N7 C24 122.3(7) . . ?
C2 B1 C1 57.4(4) . . ?
C2 B1 B7 104.2(6) . . ?
C1 B1 B7 103.7(6) . . ?
C2 B1 B2 104.2(6) . . ?
C1 B1 B2 57.9(4) . . ?
B7 B1 B2 59.5(5) . . ?
C2 B1 B6 58.0(4) . . ?
C1 B1 B6 104.2(5) . . ?
B7 B1 B6 60.5(5) . . ?
B2 B1 B6 107.8(6) . . ?
C1 B2 B8 105.7(6) . . ?
C1 B2 B7 105.6(6) . . ?
B8 B2 B7 59.6(5) . . ?
C1 B2 B1 59.8(4) . . ?
B8 B2 B1 108.5(6) . . ?
B7 B2 B1 60.1(5) . . ?
C1 B2 B3 57.8(4) . . ?
B8 B2 B3 61.3(5) . . ?
B7 B2 B3 108.4(6) . . ?
B1 B2 B3 108.4(6) . . ?
C1 B3 B4 60.7(4) . . ?
C1 B3 B2 58.7(4) . . ?
B4 B3 B2 109.5(6) . . ?
C1 B3 B9 105.0(6) . . ?
B4 B3 B9 59.4(5) . . ?
B2 B3 B9 107.0(6) . . ?
C1 B3 B8 104.1(6) . . ?
B4 B3 B8 108.6(6) . . ?
B2 B3 B8 58.5(5) . . ?
B9 B3 B8 60.4(6) . . ?
C1 B4 B5 104.0(5) . . ?
C1 B4 C2 56.4(4) . . ?
B5 B4 C2 58.7(4) . . ?
C1 B4 B9 103.7(6) . . ?
B5 B4 B9 58.7(5) . . ?
C2 B4 B9 103.1(6) . . ?
C1 B4 B3 57.3(4) . . ?
B5 B4 B3 107.6(7) . . ?
C2 B4 B3 103.0(5) . . ?
B9 B4 B3 61.0(5) . . ?
C2 B5 B9 106.2(6) . . ?
C2 B5 B10 104.2(6) . . ?
B9 B5 B10 61.1(6) . . ?
C2 B5 B4 60.7(4) . . ?
B9 B5 B4 60.8(5) . . ?
B10 B5 B4 110.1(7) . . ?
C2 B5 B6 57.6(4) . . ?
B9 B5 B6 108.7(7) . . ?
B10 B5 B6 59.5(6) . . ?
B4 B5 B6 109.5(6) . . ?
C2 B6 B10 104.3(6) . . ?
C2 B6 B1 58.9(4) . . ?
B10 B6 B1 108.2(7) . . ?
C2 B6 B7 104.0(6) . . ?
B10 B6 B7 60.7(6) . . ?
B1 B6 B7 59.3(5) . . ?
C2 B6 B5 58.9(4) . . ?
B10 B6 B5 58.3(5) . . ?
B1 B6 B5 107.6(6) . . ?
B7 B6 B5 106.4(7) . . ?
B8 B7 B2 59.9(5) . . ?
B8 B7 B1 109.0(6) . . ?
B2 B7 B1 60.3(5) . . ?
B8 B7 B10 61.7(6) . . ?
B2 B7 B10 108.3(7) . . ?
B1 B7 B10 107.2(6) . . ?
B8 B7 B6 109.0(7) . . ?
B2 B7 B6 108.2(6) . . ?
B1 B7 B6 60.2(5) . . ?
B10 B7 B6 58.5(5) . . ?
B7 B8 B2 60.5(5) . . ?
B7 B8 B3 108.2(6) . . ?
B2 B8 B3 60.1(5) . . ?
B7 B8 B9 107.3(7) . . ?
B2 B8 B9 107.6(7) . . ?
B3 B8 B9 59.5(5) . . ?
B7 B8 B10 60.4(6) . . ?
B2 B8 B10 107.7(7) . . ?
B3 B8 B10 105.8(7) . . ?
B9 B8 B10 58.0(6) . . ?
B5 B9 B10 59.7(6) . . ?
B5 B9 B4 60.5(5) . . ?
B10 B9 B4 108.8(7) . . ?
B5 B9 B3 107.9(6) . . ?
B10 B9 B3 108.9(7) . . ?
B4 B9 B3 59.6(5) . . ?
B5 B9 B8 108.7(7) . . ?
B10 B9 B8 61.2(6) . . ?
B4 B9 B8 108.6(6) . . ?
B3 B9 B8 60.1(5) . . ?
B5 B10 B6 62.2(5) . . ?
B5 B10 B9 59.2(6) . . ?
B6 B10 B9 109.4(7) . . ?
B5 B10 B7 109.5(6) . . ?
B6 B10 B7 60.8(5) . . ?
B9 B10 B7 107.4(7) . . ?
B5 B10 B8 107.9(7) . . ?
B6 B10 B8 107.6(7) . . ?
B9 B10 B8 60.7(6) . . ?
B7 B10 B8 57.8(6) . . ?
C3 B11 C4 58.2(4) . . ?
C3 B11 B16 105.9(6) . . ?
C4 B11 B16 59.2(4) . . ?
C3 B11 B17 106.1(6) . . ?
C4 B11 B17 106.0(6) . . ?
B16 B11 B17 60.0(5) . . ?
C3 B11 B12 58.2(4) . . ?
C4 B11 B12 104.9(6) . . ?
B16 B11 B12 107.7(6) . . ?
B17 B11 B12 60.5(5) . . ?
C3 B12 B18 106.9(7) . . ?
C3 B12 B13 59.5(5) . . ?
B18 B12 B13 60.9(6) . . ?
C3 B12 B11 58.6(4) . . ?
B18 B12 B11 108.1(6) . . ?
B13 B12 B11 108.0(6) . . ?
C3 B12 B17 105.8(6) . . ?
B18 B12 B17 60.3(5) . . ?
B13 B12 B17 108.8(7) . . ?
B11 B12 B17 59.7(5) . . ?
C3 B13 B12 58.5(4) . . ?
C3 B13 B14 61.0(4) . . ?
B12 B13 B14 109.6(6) . . ?
C3 B13 B19 106.0(6) . . ?
B12 B13 B19 107.5(7) . . ?
B14 B13 B19 60.0(6) . . ?
C3 B13 B18 104.7(7) . . ?
B12 B13 B18 59.1(5) . . ?
B14 B13 B18 108.8(7) . . ?
B19 B13 B18 60.2(6) . . ?
C4 B14 B15 58.4(5) . . ?
C4 B14 B19 104.2(7) . . ?
B15 B14 B19 59.5(5) . . ?
C4 B14 B13 104.1(6) . . ?
B15 B14 B13 107.2(7) . . ?
B19 B14 B13 60.0(5) . . ?
C4 B14 C3 56.6(4) . . ?
B15 B14 C3 103.5(6) . . ?
B19 B14 C3 104.0(6) . . ?
B13 B14 C3 58.3(5) . . ?
C4 B15 B20 106.7(6) . . ?
C4 B15 B19 106.5(6) . . ?
B20 B15 B19 59.8(6) . . ?
C4 B15 B14 60.5(4) . . ?
B20 B15 B14 109.3(7) . . ?
B19 B15 B14 60.3(5) . . ?
C4 B15 B16 59.3(4) . . ?
B20 B15 B16 60.6(5) . . ?
B19 B15 B16 108.4(7) . . ?
B14 B15 B16 110.1(6) . . ?
C4 B16 B15 58.6(4) . . ?
C4 B16 B11 58.9(4) . . ?
B15 B16 B11 107.3(6) . . ?
C4 B16 B20 104.9(6) . . ?
B15 B16 B20 59.0(5) . . ?
B11 B16 B20 108.3(6) . . ?
C4 B16 B17 106.1(6) . . ?
B15 B16 B17 108.1(7) . . ?
B11 B16 B17 60.4(5) . . ?
B20 B16 B17 61.0(5) . . ?
B16 B17 B18 107.3(7) . . ?
B16 B17 B11 59.7(4) . . ?
B18 B17 B11 106.6(6) . . ?
B16 B17 B12 106.8(6) . . ?
B18 B17 B12 58.3(5) . . ?
B11 B17 B12 59.8(4) . . ?
B16 B17 B20 59.4(5) . . ?
B18 B17 B20 60.0(6) . . ?
B11 B17 B20 106.5(6) . . ?
B12 B17 B20 105.8(7) . . ?
B12 B18 B19 107.7(7) . . ?
B12 B18 B13 60.0(5) . . ?
B19 B18 B13 59.6(6) . . ?
B12 B18 B17 61.4(6) . . ?
B19 B18 B17 107.8(7) . . ?
B13 B18 B17 109.0(7) . . ?
B12 B18 B20 108.8(7) . . ?
B19 B18 B20 58.5(6) . . ?
B13 B18 B20 106.7(7) . . ?
B17 B18 B20 60.6(6) . . ?
B20 B19 B15 60.0(5) . . ?
B20 B19 B14 109.4(7) . . ?
B15 B19 B14 60.1(5) . . ?
B20 B19 B13 109.4(7) . . ?
B15 B19 B13 107.6(6) . . ?
B14 B19 B13 60.0(5) . . ?
B20 B19 B18 61.2(6) . . ?
B15 B19 B18 108.4(7) . . ?
B14 B19 B18 108.9(6) . . ?
B13 B19 B18 60.3(6) . . ?
B19 B20 B15 60.3(6) . . ?
B19 B20 B16 108.6(7) . . ?
B15 B20 B16 60.4(5) . . ?
B19 B20 B18 60.3(6) . . ?
B15 B20 B18 107.9(7) . . ?
B16 B20 B18 107.1(6) . . ?
B19 B20 B17 108.4(6) . . ?
B15 B20 B17 108.1(6) . . ?
B16 B20 B17 59.6(5) . . ?
B18 B20 B17 59.4(5) . . ?
C5 B21 C6 57.8(4) . . ?
C5 B21 B27 106.0(7) . . ?
C6 B21 B27 105.9(6) . . ?
C5 B21 B26 107.1(7) . . ?
C6 B21 B26 60.0(5) . . ?
B27 B21 B26 60.4(6) . . ?
C5 B21 B22 58.6(5) . . ?
C6 B21 B22 105.6(6) . . ?
B27 B21 B22 61.1(6) . . ?
B26 B21 B22 110.1(7) . . ?
C5 B22 B21 59.0(5) . . ?
C5 B22 B28 104.7(6) . . ?
B21 B22 B28 107.0(7) . . ?
C5 B22 B23 59.2(5) . . ?
B21 B22 B23 108.1(6) . . ?
B28 B22 B23 59.5(6) . . ?
C5 B22 B27 104.8(6) . . ?
B21 B22 B27 59.2(5) . . ?
B28 B22 B27 59.9(6) . . ?
B23 B22 B27 107.7(7) . . ?
C5 B23 B28 104.6(7) . . ?
C5 B23 B22 58.3(5) . . ?
B28 B23 B22 60.1(6) . . ?
C5 B23 B29 104.3(7) . . ?
B28 B23 B29 59.3(6) . . ?
B22 B23 B29 107.1(8) . . ?
C5 B23 B24 59.2(4) . . ?
B28 B23 B24 107.5(8) . . ?
B22 B23 B24 108.0(7) . . ?
B29 B23 B24 59.6(5) . . ?
C6 B24 C5 57.2(4) . . ?
C6 B24 B25 59.2(5) . . ?
C5 B24 B25 104.9(7) . . ?
C6 B24 B29 104.0(7) . . ?
C5 B24 B29 103.7(6) . . ?
B25 B24 B29 59.1(6) . . ?
C6 B24 B23 104.3(6) . . ?
C5 B24 B23 57.9(4) . . ?
B25 B24 B23 107.7(7) . . ?
B29 B24 B23 60.1(5) . . ?
C6 B25 B29 105.8(7) . . ?
C6 B25 B24 59.2(5) . . ?
B29 B25 B24 61.5(6) . . ?
C6 B25 B30 105.5(7) . . ?
B29 B25 B30 59.2(6) . . ?
B24 B25 B30 109.3(7) . . ?
C6 B25 B26 59.0(5) . . ?
B29 B25 B26 107.6(7) . . ?
B24 B25 B26 108.9(6) . . ?
B30 B25 B26 60.1(6) . . ?
C6 B26 B21 58.6(5) . . ?
C6 B26 B27 104.2(7) . . ?
B21 B26 B27 59.6(5) . . ?
C6 B26 B30 103.6(8) . . ?
B21 B26 B30 107.0(8) . . ?
B27 B26 B30 59.8(6) . . ?
C6 B26 B25 57.5(5) . . ?
B21 B26 B25 106.1(7) . . ?
B27 B26 B25 106.4(8) . . ?
B30 B26 B25 59.1(6) . . ?
B21 B27 B26 60.0(5) . . ?
B21 B27 B28 107.0(7) . . ?
B26 B27 B28 109.1(8) . . ?
B21 B27 B30 108.3(7) . . ?
B26 B27 B30 61.1(6) . . ?
B28 B27 B30 60.5(7) . . ?
B21 B27 B22 59.6(5) . . ?
B26 B27 B22 108.6(7) . . ?
B28 B27 B22 59.4(6) . . ?
B30 B27 B22 108.5(8) . . ?
B23 B28 B29 61.6(6) . . ?
B23 B28 B22 60.3(5) . . ?
B29 B28 B22 109.1(7) . . ?
B23 B28 B27 109.0(7) . . ?
B29 B28 B27 107.3(8) . . ?
B22 B28 B27 60.7(6) . . ?
B23 B28 B30 109.2(7) . . ?
B29 B28 B30 58.9(6) . . ?
B22 B28 B30 109.1(7) . . ?
B27 B28 B30 60.0(7) . . ?
B30 B29 B25 61.5(7) . . ?
B30 B29 B28 61.6(7) . . ?
B25 B29 B28 109.6(9) . . ?
B30 B29 B24 109.5(8) . . ?
B25 B29 B24 59.4(5) . . ?
B28 B29 B24 108.0(7) . . ?
B30 B29 B23 109.4(8) . . ?
B25 B29 B23 108.1(6) . . ?
B28 B29 B23 59.2(6) . . ?
B24 B29 B23 60.3(5) . . ?
B29 B30 B27 107.3(8) . . ?
B29 B30 B25 59.3(6) . . ?
B27 B30 B25 107.1(7) . . ?
B29 B30 B28 59.5(7) . . ?
B27 B30 B28 59.5(6) . . ?
B25 B30 B28 106.3(8) . . ?
B29 B30 B26 108.1(7) . . ?
B27 B30 B26 59.1(6) . . ?
B25 B30 B26 60.7(6) . . ?
B28 B30 B26 106.8(7) . . ?
C2 C1 B3 111.3(5) . . ?
C2 C1 B2 110.3(5) . . ?
B3 C1 B2 63.5(5) . . ?
C2 C1 B1 60.7(4) . . ?
B3 C1 B1 115.0(6) . . ?
B2 C1 B1 62.2(4) . . ?
C2 C1 B4 62.2(4) . . ?
B3 C1 B4 61.9(5) . . ?
B2 C1 B4 114.3(6) . . ?
B1 C1 B4 114.6(5) . . ?
C2 C1 Se1 118.1(4) . . ?
B3 C1 Se1 120.2(5) . . ?
B2 C1 Se1 121.7(5) . . ?
B1 C1 Se1 117.4(4) . . ?
B4 C1 Se1 115.8(4) . . ?
C1 C2 B6 111.9(5) . . ?
C1 C2 B1 61.9(4) . . ?
B6 C2 B1 63.1(4) . . ?
C1 C2 B5 109.4(5) . . ?
B6 C2 B5 63.5(5) . . ?
B1 C2 B5 114.8(6) . . ?
C1 C2 B4 61.4(4) . . ?
B6 C2 B4 114.3(6) . . ?
B1 C2 B4 114.9(6) . . ?
B5 C2 B4 60.6(5) . . ?
C1 C2 Se2 118.6(4) . . ?
B6 C2 Se2 120.8(5) . . ?
B1 C2 Se2 117.6(5) . . ?
B5 C2 Se2 120.6(5) . . ?
B4 C2 Se2 115.8(5) . . ?
C4 C3 B12 111.2(5) . . ?
C4 C3 B11 61.2(4) . . ?
B12 C3 B11 63.2(4) . . ?
C4 C3 B13 109.8(5) . . ?
B12 C3 B13 62.0(5) . . ?
B11 C3 B13 113.6(5) . . ?
C4 C3 B14 61.2(4) . . ?
B12 C3 B14 112.2(6) . . ?
B11 C3 B14 113.2(5) . . ?
B13 C3 B14 60.8(5) . . ?
C4 C3 Se3 117.3(4) . . ?
B12 C3 Se3 123.5(4) . . ?
B11 C3 Se3 119.1(4) . . ?
B13 C3 Se3 121.0(5) . . ?
B14 C3 Se3 115.4(4) . . ?
C3 C4 B15 110.0(5) . . ?
C3 C4 B11 60.6(4) . . ?
B15 C4 B11 112.6(5) . . ?
C3 C4 B16 110.1(5) . . ?
B15 C4 B16 62.0(5) . . ?
B11 C4 B16 62.0(4) . . ?
C3 C4 B14 62.2(4) . . ?
B15 C4 B14 61.1(5) . . ?
B11 C4 B14 113.5(5) . . ?
B16 C4 B14 112.7(5) . . ?
C3 C4 Se4 118.0(4) . . ?
B15 C4 Se4 121.9(4) . . ?
B11 C4 Se4 118.4(4) . . ?
B16 C4 Se4 122.5(5) . . ?
B14 C4 Se4 116.5(5) . . ?
C6 C5 B22 111.5(6) . . ?
C6 C5 B21 61.3(5) . . ?
B22 C5 B21 62.4(5) . . ?
C6 C5 B23 110.9(6) . . ?
B22 C5 B23 62.4(5) . . ?
B21 C5 B23 113.4(6) . . ?
C6 C5 B24 60.6(5) . . ?
B22 C5 B24 114.3(6) . . ?
B21 C5 B24 113.0(6) . . ?
B23 C5 B24 62.8(5) . . ?
C6 C5 Se5 118.5(4) . . ?
B22 C5 Se5 120.5(5) . . ?
B21 C5 Se5 118.1(5) . . ?
B23 C5 Se5 120.5(6) . . ?
B24 C5 Se5 117.1(5) . . ?
C5 C6 B25 110.7(6) . . ?
C5 C6 B24 62.2(4) . . ?
B25 C6 B24 61.6(6) . . ?
C5 C6 B21 60.9(4) . . ?
B25 C6 B21 113.2(6) . . ?
B24 C6 B21 114.0(6) . . ?
C5 C6 B26 110.7(6) . . ?
B25 C6 B26 63.5(6) . . ?
B24 C6 B26 114.7(6) . . ?
B21 C6 B26 61.4(5) . . ?
C5 C6 Se6 118.2(4) . . ?
B25 C6 Se6 121.3(5) . . ?
B24 C6 Se6 116.8(5) . . ?
B21 C6 Se6 117.7(5) . . ?
B26 C6 Se6 120.6(6) . . ?
N1 C7 C8 109.6(4) . . ?
N2 C8 C7 111.2(4) . . ?
C10 C9 N2 104.8(7) . . ?
C9 C10 N3 108.6(6) . . ?
N3 C11 N2 102.4(6) . . ?
N3 C11 Rh1 128.2(5) . . ?
N2 C11 Rh1 128.5(4) . . ?
N1 C13 C14 110.3(4) . . ?
N4 C14 C13 112.2(4) . . ?
C16 C15 N4 106.0(5) . . ?
C15 C16 N5 108.7(6) . . ?
N5 C17 N4 103.5(5) . . ?
N5 C17 Rh2 127.5(4) . . ?
N4 C17 Rh2 128.7(4) . . ?
N1 C19 C20 115.0(5) . . ?
N6 C20 C19 113.7(5) . . ?
C22 C21 N6 106.9(7) . . ?
C21 C22 N7 107.4(7) . . ?
N7 C23 N6 103.9(6) . . ?
N7 C23 Rh3 127.8(5) . . ?
N6 C23 Rh3 128.1(5) . . ?
C29 C25 C26 102.8(9) . . ?
C29 C25 C30 128.1(9) . . ?
C26 C25 C30 128.0(11) . . ?
C29 C25 Rh1 73.5(5) . . ?
C26 C25 Rh1 69.6(5) . . ?
C30 C25 Rh1 129.3(6) . . ?
C27 C26 C25 106.5(9) . . ?
C27 C26 C31 129.4(15) . . ?
C25 C26 C31 123.8(14) . . ?
C27 C26 Rh1 72.5(6) . . ?
C25 C26 Rh1 71.0(4) . . ?
C31 C26 Rh1 125.7(7) . . ?
C28 C27 C26 109.7(11) . . ?
C28 C27 C32 128.5(18) . . ?
C26 C27 C32 121.7(18) . . ?
C28 C27 Rh1 70.9(7) . . ?
C26 C27 Rh1 70.1(5) . . ?
C32 C27 Rh1 125.6(7) . . ?
C29 C28 C27 108.4(12) . . ?
C29 C28 C33 123.0(16) . . ?
C27 C28 C33 126.6(16) . . ?
C29 C28 Rh1 75.3(7) . . ?
C27 C28 Rh1 73.1(8) . . ?
C33 C28 Rh1 130.6(9) . . ?
C28 C29 C25 111.7(10) . . ?
C28 C29 C34 125.5(13) . . ?
C25 C29 C34 122.7(11) . . ?
C28 C29 Rh1 69.5(7) . . ?
C25 C29 Rh1 69.2(4) . . ?
C34 C29 Rh1 126.4(7) . . ?
C39 C35 C36 108.3(6) . . ?
C39 C35 C40 126.2(7) . . ?
C36 C35 C40 125.5(6) . . ?
C39 C35 Rh2 71.8(3) . . ?
C36 C35 Rh2 71.1(3) . . ?
C40 C35 Rh2 125.3(5) . . ?
C37 C36 C35 108.0(6) . . ?
C37 C36 C41 126.0(7) . . ?
C35 C36 C41 125.9(6) . . ?
C37 C36 Rh2 70.9(3) . . ?
C35 C36 Rh2 71.2(3) . . ?
C41 C36 Rh2 126.2(4) . . ?
C36 C37 C38 108.4(7) . . ?
C36 C37 C42 128.1(6) . . ?
C38 C37 C42 123.2(7) . . ?
C36 C37 Rh2 72.2(4) . . ?
C38 C37 Rh2 70.7(4) . . ?
C42 C37 Rh2 127.3(4) . . ?
C39 C38 C37 107.2(6) . . ?
C39 C38 C43 127.9(6) . . ?
C37 C38 C43 124.0(7) . . ?
C39 C38 Rh2 72.3(4) . . ?
C37 C38 Rh2 71.1(3) . . ?
C43 C38 Rh2 130.3(4) . . ?
C35 C39 C38 108.2(6) . . ?
C35 C39 C44 126.9(7) . . ?
C38 C39 C44 124.8(6) . . ?
C35 C39 Rh2 71.3(3) . . ?
C38 C39 Rh2 70.0(3) . . ?
C44 C39 Rh2 126.9(5) . . ?
C46 C45 C49 108.0 . . ?
C46 C45 C50 126.0 . . ?
C49 C45 C50 126.0 . . ?
C46 C45 Rh3 69.57(18) . . ?
C49 C45 Rh3 71.99(17) . . ?
C50 C45 Rh3 124.05(14) . . ?
C45 C46 C47 108.0 . . ?
C45 C46 C51 126.0 . . ?
C47 C46 C51 126.0 . . ?
C45 C46 Rh3 73.98(18) . . ?
C47 C46 Rh3 69.97(15) . . ?
C51 C46 Rh3 121.74(16) . . ?
C46 C47 C48 108.0 . . ?
C46 C47 C52 126.0 . . ?
C48 C47 C52 126.0 . . ?
C46 C47 Rh3 72.76(16) . . ?
C48 C47 Rh3 72.74(18) . . ?
C52 C47 Rh3 120.29(16) . . ?
C49 C48 C47 108.0 . . ?
C49 C48 C53 126.0 . . ?
C47 C48 C53 126.0 . . ?
C49 C48 Rh3 73.98(17) . . ?
C47 C48 Rh3 69.97(18) . . ?
C53 C48 Rh3 121.74(15) . . ?
C45 C49 C48 108.0 . . ?
C45 C49 C54 126.0 . . ?
C48 C49 C54 126.0 . . ?
C45 C49 Rh3 72.00(16) . . ?
C48 C49 Rh3 69.56(15) . . ?
C54 C49 Rh3 124.03(16) . . ?
C46' C45' C49' 108.0 . . ?
C46' C45' C50' 126.0 . . ?
C49' C45' C50' 126.0 . . ?
C46' C45' Rh3 76.0(2) . . ?
C49' C45' Rh3 70.59(17) . . ?
C50' C45' Rh3 119.27(16) . . ?
C47' C46' C45' 108.0 . . ?
C47' C46' C51' 126.0 . . ?
C45' C46' C51' 126.0 . . ?
C47' C46' Rh3 74.75(16) . . ?
C45' C46' Rh3 66.68(18) . . ?
C51' C46' Rh3 124.10(15) . . ?
C46' C47' C48' 108.0 . . ?
C46' C47' C52' 126.0 . . ?
C48' C47' C52' 126.0 . . ?
C46' C47' Rh3 69.40(15) . . ?
C48' C47' Rh3 69.25(16) . . ?
C52' C47' Rh3 126.92(16) . . ?
C49' C48' C47' 108.0 . . ?
C49' C48' C53' 126.0 . . ?
C47' C48' C53' 126.0 . . ?
C49' C48' Rh3 66.69(18) . . ?
C47' C48' Rh3 74.88(18) . . ?
C53' C48' Rh3 123.93(15) . . ?
C48' C49' C45' 108.0 . . ?
C48' C49' C54' 126.0 . . ?
C45' C49' C54' 126.0 . . ?
C48' C49' Rh3 75.89(18) . . ?
C45' C49' Rh3 70.79(16) . . ?
C54' C49' Rh3 119.18(18) . . ?

loop_
_geom_bond_atom_site_label_1
_geom_bond_atom_site_label_2
_geom_bond_distance
_geom_bond_site_symmetry_2
_geom_bond_publ_flag
Rh1 C11 2.039(7) . ?
Rh1 C26 2.177(8) . ?
Rh1 C28 2.180(13) . ?
Rh1 C25 2.196(8) . ?
Rh1 C27 2.208(9) . ?
Rh1 C29 2.252(7) . ?
Rh1 Se1 2.4726(11) . ?
Rh1 Se2 2.4754(14) . ?
Rh2 C17 2.050(5) . ?
Rh2 C38 2.188(6) . ?
Rh2 C37 2.193(6) . ?
Rh2 C36 2.210(6) . ?
Rh2 C35 2.212(6) . ?
Rh2 C39 2.218(6) . ?
Rh2 Se3 2.4859(13) . ?
Rh2 Se4 2.4946(9) . ?
Rh3 C23 2.060(8) . ?
Rh3 C49' 2.131(4) . ?
Rh3 C45' 2.133(4) . ?
Rh3 C47 2.217(4) . ?
Rh3 C48' 2.250(4) . ?
Rh3 C48 2.253(4) . ?
Rh3 C46' 2.253(5) . ?
Rh3 C46 2.254(4) . ?
Rh3 C49 2.311(5) . ?
Rh3 C45 2.311(4) . ?
Rh3 C47' 2.323(5) . ?
Rh3 Se5 2.4784(13) . ?
Se1 C1 1.941(6) . ?
Se2 C2 1.938(7) . ?
Se3 C3 1.930(6) . ?
Se4 C4 1.935(6) . ?
Se5 C5 1.933(7) . ?
Se6 C6 1.917(7) . ?
N1 C19 1.463(7) . ?
N1 C13 1.464(7) . ?
N1 C7 1.480(7) . ?
N2 C11 1.370(8) . ?
N2 C9 1.376(8) . ?
N2 C8 1.478(7) . ?
N3 C11 1.359(8) . ?
N3 C10 1.371(9) . ?
N3 C12 1.481(9) . ?
N4 C17 1.362(6) . ?
N4 C15 1.377(7) . ?
N4 C14 1.470(7) . ?
N5 C17 1.353(7) . ?
N5 C16 1.365(7) . ?
N5 C18 1.454(7) . ?
N6 C23 1.370(8) . ?
N6 C21 1.373(8) . ?
N6 C20 1.460(7) . ?
N7 C23 1.343(8) . ?
N7 C22 1.366(10) . ?
N7 C24 1.490(9) . ?
B1 C2 1.705(10) . ?
B1 C1 1.725(10) . ?
B1 B7 1.762(12) . ?
B1 B2 1.765(12) . ?
B1 B6 1.777(11) . ?
B2 C1 1.690(10) . ?
B2 B8 1.741(13) . ?
B2 B7 1.751(12) . ?
B2 B3 1.770(12) . ?
B3 C1 1.674(10) . ?
B3 B4 1.755(12) . ?
B3 B9 1.779(12) . ?
B3 B8 1.791(13) . ?
B4 C1 1.735(10) . ?
B4 B5 1.747(12) . ?
B4 C2 1.749(11) . ?
B4 B9 1.750(13) . ?
B5 C2 1.713(10) . ?
B5 B9 1.714(14) . ?
B5 B10 1.722(14) . ?
B5 B6 1.791(12) . ?
B6 C2 1.690(10) . ?
B6 B10 1.744(14) . ?
B6 B7 1.783(13) . ?
B7 B8 1.734(14) . ?
B7 B10 1.783(14) . ?
B8 B9 1.795(15) . ?
B8 B10 1.805(14) . ?
B9 B10 1.746(15) . ?
B11 C3 1.696(10) . ?
B11 C4 1.705(9) . ?
B11 B16 1.759(11) . ?
B11 B17 1.772(11) . ?
B11 B12 1.773(11) . ?
B12 C3 1.687(10) . ?
B12 B18 1.731(13) . ?
B12 B13 1.747(14) . ?
B12 B17 1.786(12) . ?
B13 C3 1.706(10) . ?
B13 B14 1.750(13) . ?
B13 B19 1.751(13) . ?
B13 B18 1.763(14) . ?
B14 C4 1.737(11) . ?
B14 B15 1.747(13) . ?
B14 B19 1.750(14) . ?
B14 C3 1.753(10) . ?
B15 C4 1.699(10) . ?
B15 B20 1.732(13) . ?
B15 B19 1.736(13) . ?
B15 B16 1.757(13) . ?
B16 C4 1.711(10) . ?
B16 B20 1.760(12) . ?
B16 B17 1.765(12) . ?
B17 B18 1.766(15) . ?
B17 B20 1.788(14) . ?
B18 B19 1.761(15) . ?
B18 B20 1.776(13) . ?
B19 B20 1.727(15) . ?
B21 C5 1.699(11) . ?
B21 C6 1.706(11) . ?
B21 B27 1.747(13) . ?
B21 B26 1.755(13) . ?
B21 B22 1.755(12) . ?
B22 C5 1.692(11) . ?
B22 B28 1.758(13) . ?
B22 B23 1.762(12) . ?
B22 B27 1.781(14) . ?
B23 C5 1.707(11) . ?
B23 B28 1.747(15) . ?
B23 B29 1.789(15) . ?
B23 B24 1.792(12) . ?
B24 C6 1.704(12) . ?
B24 C5 1.731(10) . ?
B24 B25 1.745(14) . ?
B24 B29 1.781(12) . ?
B25 C6 1.704(11) . ?
B25 B29 1.740(15) . ?
B25 B30 1.778(13) . ?
B25 B26 1.807(16) . ?
B26 C6 1.730(12) . ?
B26 B27 1.762(14) . ?
B26 B30 1.797(15) . ?
B27 B28 1.766(16) . ?
B27 B30 1.775(15) . ?
B28 B29 1.749(15) . ?
B28 B30 1.784(17) . ?
B29 B30 1.738(17) . ?
C1 C2 1.647(9) . ?
C3 C4 1.655(8) . ?
C5 C6 1.645(9) . ?
C7 C8 1.528(8) . ?
C9 C10 1.338(10) . ?
C13 C14 1.512(7) . ?
C15 C16 1.314(8) . ?
C19 C20 1.511(7) . ?
C21 C22 1.330(10) . ?
C25 C29 1.422(12) . ?
C25 C26 1.474(13) . ?
C25 C30 1.493(13) . ?
C26 C27 1.406(16) . ?
C26 C31 1.503(14) . ?
C27 C28 1.357(17) . ?
C27 C32 1.529(15) . ?
C28 C29 1.343(14) . ?
C28 C33 1.562(18) . ?
C29 C34 1.517(12) . ?
C35 C39 1.400(8) . ?
C35 C36 1.428(9) . ?
C35 C40 1.488(10) . ?
C36 C37 1.395(9) . ?
C36 C41 1.503(9) . ?
C37 C38 1.431(9) . ?
C37 C42 1.516(9) . ?
C38 C39 1.424(9) . ?
C38 C43 1.503(9) . ?
C39 C44 1.494(9) . ?
C45 C46 1.429(3) . ?
C45 C49 1.429(2) . ?
C45 C50 1.519(3) . ?
C46 C47 1.429(3) . ?
C46 C51 1.519(3) . ?
C47 C48 1.429(2) . ?
C47 C52 1.519(3) . ?
C48 C49 1.429(3) . ?
C48 C53 1.519(3) . ?
C49 C54 1.519(3) . ?
C45' C46' 1.410(2) . ?
C45' C49' 1.410(2) . ?
C45' C50' 1.499(3) . ?
C46' C47' 1.410(3) . ?
C46' C51' 1.498(3) . ?
C47' C48' 1.410(2) . ?
C47' C52' 1.499(3) . ?
C48' C49' 1.410(3) . ?
C48' C53' 1.498(3) . ?
C49' C54' 1.498(3) . ?
